data_1577269
loop_
_publ_author_name
'Uroz, Andrea'
'Blanco, Laura'
'D\'iaz-Tendero, Sergio'
'Feberero, Claudia'
'Collado, Alba'
'Cabrera, Silvia'
'Aleman, Jose'

_publ_section_title
;
 Substrate&#x2011;Driven Iridium Photocatalysts Enable Diastereoselective
 Dearomative Polyoxygenation of Hydroxyquinolines
;
_journal_name_full 'Chemical Science'
_journal_paper_doi 10.1039/D6SC01835A
_journal_year 2026
_chemical_formula_moiety 'C22 H27 Cl Ir N O'
_chemical_formula_sum 'C22 H27 Cl Ir N O'
_chemical_formula_weight 549.09
_space_group_crystal_system monoclinic
_space_group_IT_number 14
_space_group_name_Hall '-P 2yn'
_space_group_name_H-M_alt 'P 1 21/n 1'
_atom_sites_solution_hydrogens geom
_atom_sites_solution_primary dual
_audit_creation_date 2023-07-03
_audit_creation_method
;
Olex2 1.5-ac5-024
(compiled 2022.04.12 svn.rca3783a0 for Rigaku Oxford Diffraction, GUI svn.r6498)
;
_audit_update_record
;
2025-06-23 deposited with the CCDC.	2026-05-15 downloaded from the CCDC.
;
_cell_angle_alpha 90
_cell_angle_beta 98.707(5)
_cell_angle_gamma 90
_cell_formula_units_Z 4
_cell_length_a 8.4047(4)
_cell_length_b 15.4037(8)
_cell_length_c 16.1333(10)
_cell_measurement_reflns_used 8612
_cell_measurement_temperature 296.30
_cell_measurement_theta_max 30.4150
_cell_measurement_theta_min 2.5810
_cell_volume 2064.6(2)
_computing_cell_refinement 'CrysAlisPro 1.171.42.90a (Rigaku OD, 2023)'
_computing_data_collection 'CrysAlisPro 1.171.42.90a (Rigaku OD, 2023)'
_computing_data_reduction 'CrysAlisPro 1.171.42.90a (Rigaku OD, 2023)'
_computing_molecular_graphics 'Olex2 1.5-ac5-024 (Dolomanov et al., 2009)'
_computing_publication_material 'Olex2 1.5-ac5-024 (Dolomanov et al., 2009)'
_computing_structure_refinement 'SHELXL 2018/3 (Sheldrick, 2015)'
_computing_structure_solution 'SHELXT 2018/2 (Sheldrick, 2018)'
_diffrn_ambient_temperature 296.30
_diffrn_detector 'Hybrid Pixel Array Detector'
_diffrn_detector_area_resol_mean 10.0000
_diffrn_detector_type HyPix
_diffrn_measured_fraction_theta_full 1.000
_diffrn_measured_fraction_theta_max 0.828
_diffrn_measurement_details
;
List of Runs (angles in degrees, time in seconds):

  # Type    Start    End  Width  t~exp~   \w     \q     \k     \f   Frames
#--------------------------------------------------------------------------
  1  \w    -41.00  34.00   0.50   60.02    --    4.42 -91.00  -0.00  150
  2  \w    -25.00  42.00   0.50   60.02    --    4.42  91.00 112.00  134
  3  \w    -23.00  28.00   0.50   60.02    --   -4.34 -99.00 120.00  102
  4  \w    -18.00  17.00   0.50   60.02    --   -4.34 -99.00-180.00   70
  5  \w    -22.00   5.00   0.50   60.02    --   -4.34 -99.00-120.00   54
  6  \w    -14.00  12.00   0.50   60.02    --   -4.34 -99.00 -90.00   52
  7  \w    -15.00  30.00   0.50   60.02    --    4.42 -99.00-150.00   90
;
_diffrn_measurement_device 'four-circle diffractometer'
_diffrn_measurement_device_type 'XtaLAB Synergy, Single source at home/near, HyPix'
_diffrn_measurement_method '\w scans'
_diffrn_orient_matrix_type 'CrysAlisPro convention (1999,Acta A55,543-557)'
_diffrn_orient_matrix_UB_11 -0.0327053000
_diffrn_orient_matrix_UB_12 0.0240835000
_diffrn_orient_matrix_UB_13 -0.0360946000
_diffrn_orient_matrix_UB_21 0.0518940000
_diffrn_orient_matrix_UB_22 0.0351271000
_diffrn_orient_matrix_UB_23 0.0136486000
_diffrn_orient_matrix_UB_31 0.0593189000
_diffrn_orient_matrix_UB_32 -0.0175083000
_diffrn_orient_matrix_UB_33 -0.0221609000
_diffrn_radiation_monochromator mirror
_diffrn_radiation_probe x-ray
_diffrn_radiation_type 'Mo K\a'
_diffrn_radiation_wavelength 0.71073
_diffrn_reflns_av_R_equivalents 0.0489
_diffrn_reflns_av_unetI/netI 0.0462
_diffrn_reflns_Laue_measured_fraction_full 1.000
_diffrn_reflns_Laue_measured_fraction_max 0.828
_diffrn_reflns_limit_h_max 11
_diffrn_reflns_limit_h_min -11
_diffrn_reflns_limit_k_max 21
_diffrn_reflns_limit_k_min -20
_diffrn_reflns_limit_l_max 22
_diffrn_reflns_limit_l_min -19
_diffrn_reflns_number 23657
_diffrn_reflns_point_group_measured_fraction_full 1.000
_diffrn_reflns_point_group_measured_fraction_max 0.828
_diffrn_reflns_theta_full 25.242
_diffrn_reflns_theta_max 30.517
_diffrn_reflns_theta_min 2.554
_diffrn_source 'micro-focus sealed X-ray tube'
_diffrn_source_type 'PhotonJet (Mo) X-ray Source'
_exptl_absorpt_coefficient_mu 6.607
_exptl_absorpt_correction_T_max 1.000
_exptl_absorpt_correction_T_min 0.895
_exptl_absorpt_correction_type gaussian
_exptl_absorpt_process_details
;
CrysAlisPro 1.171.42.90a (Rigaku Oxford Diffraction, 2023)
Numerical absorption correction based on gaussian integration over
a multifaceted crystal model
Empirical absorption correction using spherical harmonics,
implemented in SCALE3 ABSPACK scaling algorithm.
;
_exptl_crystal_colour 'clear dark orange'
_exptl_crystal_colour_lustre clear
_exptl_crystal_colour_modifier dark
_exptl_crystal_colour_primary orange
_exptl_crystal_density_diffrn 1.767
_exptl_crystal_description needle
_exptl_crystal_F_000 1072
_exptl_crystal_recrystallization_method 'obtained from dichloromethane'
_exptl_crystal_size_max 0.075
_exptl_crystal_size_mid 0.021
_exptl_crystal_size_min 0.018
_refine_diff_density_max 0.630
_refine_diff_density_min -0.589
_refine_diff_density_rms 0.112
_refine_ls_extinction_method none
_refine_ls_goodness_of_fit_ref 1.020
_refine_ls_hydrogen_treatment constr
_refine_ls_matrix_type full
_refine_ls_number_parameters 243
_refine_ls_number_reflns 5213
_refine_ls_number_restraints 0
_refine_ls_restrained_S_all 1.020
_refine_ls_R_factor_all 0.0504
_refine_ls_R_factor_gt 0.0283
_refine_ls_shift/su_max 0.002
_refine_ls_shift/su_mean 0.000
_refine_ls_structure_factor_coef Fsqd
_refine_ls_weighting_details 'w=1/[\s^2^(Fo^2^)+(0.0182P)^2^] where P=(Fo^2^+2Fc^2^)/3'
_refine_ls_weighting_scheme calc
_refine_ls_wR_factor_gt 0.0483
_refine_ls_wR_factor_ref 0.0520
_reflns_Friedel_coverage 0.000
_reflns_number_gt 3907
_reflns_number_total 5213
_reflns_threshold_expression 'I > 2\s(I)'
_cod_data_source_file d6sc01835a2.cif
_cod_data_source_block 03854
_cod_database_code 1577269
_shelx_shelxl_version_number 2018/3
_chemical_oxdiff_formula C22H27ClIrNO
_chemical_oxdiff_usercomment LB483
_shelx_space_group_comment
;
The symmetry employed for this shelxl refinement is uniquely defined
by the following loop, which should always be used as a source of
symmetry information in preference to the above space-group names.
They are only intended as comments.
;
_shelx_estimated_absorpt_t_max 0.890
_shelx_estimated_absorpt_t_min 0.637
_olex2_refinement_description
;
1. Fixed Uiso
 At 1.2 times of:
  All C(H) groups
 At 1.5 times of:
  All C(H,H,H) groups
2.a Aromatic/amide H refined with riding coordinates:
 C12(H12), C13(H13), C16(H16)
2.b Idealised Me refined as rotating group:
 C6(H6A,H6B,H6C), C7(H7A,H7B,H7C), C8(H8A,H8B,H8C), C9(H9A,H9B,H9C), C10(H10A,
 H10B,H10C), C20(H20A,H20B,H20C), C21(H21A,H21B,H21C), C22(H22A,H22B,H22C)
;
_olex2_exptl_crystal_mounting_method 'placed on a MiTeGen micromount'
_olex2_submission_original_sample_id LB483
_olex2_submission_special_instructions 'No special instructions were received'
_oxdiff_exptl_absorpt_empirical_details
;
Empirical correction (ABSPACK) includes:
- Absorption correction using spherical harmonics
- Frame scaling
;
_oxdiff_exptl_absorpt_empirical_full_max 1.159
_oxdiff_exptl_absorpt_empirical_full_min 0.908

loop_
_space_group_symop_operation_xyz
'x, y, z'
'-x+1/2, y+1/2, -z+1/2'
'-x, -y, -z'
'x-1/2, -y-1/2, z-1/2'

loop_
_atom_site_label
_atom_site_type_symbol
_atom_site_fract_x
_atom_site_fract_y
_atom_site_fract_z
_atom_site_U_iso_or_equiv
_atom_site_adp_type
_atom_site_occupancy
_atom_site_site_symmetry_order
_atom_site_calc_flag
_atom_site_refinement_flags_posn
_atom_site_refinement_flags_adp
_atom_site_refinement_flags_occupancy
_atom_site_disorder_assembly
_atom_site_disorder_group
C1 C 0.2720(4) 0.7748(3) 0.7756(3) 0.0478(10) Uani 1 1 d . . . . .
C2 C 0.1946(4) 0.6930(3) 0.7878(3) 0.0474(10) Uani 1 1 d . . . . .
C3 C 0.0872(4) 0.6749(2) 0.7119(3) 0.0421(9) Uani 1 1 d . . . . .
C4 C 0.0976(4) 0.7436(2) 0.6531(3) 0.0442(9) Uani 1 1 d . . . . .
C5 C 0.2110(5) 0.8054(2) 0.6936(3) 0.0501(11) Uani 1 1 d . . . . .
C6 C 0.3952(5) 0.8190(3) 0.8385(3) 0.0752(16) Uani 1 1 d . . . . .
H6A H 0.342081 0.857104 0.872667 0.113 Uiso 1 1 calc R U . . .
H6B H 0.466890 0.852027 0.809793 0.113 Uiso 1 1 calc R U . . .
H6C H 0.455363 0.776168 0.873389 0.113 Uiso 1 1 calc R U . . .
C7 C 0.2185(6) 0.6411(3) 0.8666(3) 0.0714(14) Uani 1 1 d . . . . .
H7A H 0.331589 0.633151 0.885138 0.107 Uiso 1 1 calc R U . . .
H7B H 0.167653 0.585530 0.856454 0.107 Uiso 1 1 calc R U . . .
H7C H 0.171687 0.671243 0.909122 0.107 Uiso 1 1 calc R U . . .
C8 C -0.0246(5) 0.5981(3) 0.6975(3) 0.0627(13) Uani 1 1 d . . . . .
H8A H 0.011610 0.553360 0.737311 0.094 Uiso 1 1 calc R U . . .
H8B H -0.025335 0.576405 0.641683 0.094 Uiso 1 1 calc R U . . .
H8C H -0.131450 0.615722 0.704356 0.094 Uiso 1 1 calc R U . . .
C9 C -0.0138(5) 0.7592(3) 0.5728(3) 0.0671(13) Uani 1 1 d . . . . .
H9A H -0.057220 0.704844 0.550793 0.101 Uiso 1 1 calc R U . . .
H9B H 0.044488 0.786179 0.532961 0.101 Uiso 1 1 calc R U . . .
H9C H -0.099989 0.796577 0.583279 0.101 Uiso 1 1 calc R U . . .
C10 C 0.2556(6) 0.8890(3) 0.6557(4) 0.0808(17) Uani 1 1 d . . . . .
H10A H 0.183507 0.934041 0.667783 0.121 Uiso 1 1 calc R U . . .
H10B H 0.248001 0.882284 0.596077 0.121 Uiso 1 1 calc R U . . .
H10C H 0.363912 0.904376 0.678936 0.121 Uiso 1 1 calc R U . . .
C11 C 0.2976(4) 0.5308(2) 0.5544(2) 0.0336(8) Uani 1 1 d . . . . .
C12 C 0.3390(4) 0.4478(2) 0.5267(3) 0.0404(9) Uani 1 1 d . . . . .
H12 H 0.292404 0.428620 0.473894 0.048 Uiso 1 1 calc R U . . .
C13 C 0.4448(4) 0.3957(2) 0.5750(3) 0.0412(9) Uani 1 1 d . . . . .
H13 H 0.466534 0.340494 0.556217 0.049 Uiso 1 1 calc R U . . .
C14 C 0.5219(4) 0.4247(2) 0.6536(3) 0.0370(8) Uani 1 1 d . . . . .
C15 C 0.6380(4) 0.3762(2) 0.7082(3) 0.0452(10) Uani 1 1 d . . . . .
C16 C 0.7049(4) 0.4147(3) 0.7820(3) 0.0494(10) Uani 1 1 d . . . . .
H16 H 0.778051 0.382336 0.818576 0.059 Uiso 1 1 calc R U . . .
C17 C 0.6711(4) 0.4995(3) 0.8065(3) 0.0489(10) Uani 1 1 d . . . . .
C18 C 0.5592(4) 0.5484(2) 0.7529(3) 0.0401(9) Uani 1 1 d . . . . .
C19 C 0.4814(4) 0.5094(2) 0.6783(2) 0.0341(8) Uani 1 1 d . . . . .
C20 C 0.1829(4) 0.5867(2) 0.4995(3) 0.0462(9) Uani 1 1 d . . . . .
H20A H 0.186341 0.572446 0.441829 0.069 Uiso 1 1 calc R U . . .
H20B H 0.211978 0.646531 0.509153 0.069 Uiso 1 1 calc R U . . .
H20C H 0.076009 0.577370 0.511817 0.069 Uiso 1 1 calc R U . . .
C21 C 0.6836(5) 0.2856(2) 0.6852(3) 0.0555(12) Uani 1 1 d . . . . .
H21A H 0.590720 0.248596 0.680731 0.083 Uiso 1 1 calc R U . . .
H21B H 0.765877 0.263524 0.727761 0.083 Uiso 1 1 calc R U . . .
H21C H 0.723171 0.286887 0.632411 0.083 Uiso 1 1 calc R U . . .
C22 C 0.7479(5) 0.5371(3) 0.8885(3) 0.0715(13) Uani 1 1 d . . . . .
H22A H 0.796330 0.491442 0.924182 0.107 Uiso 1 1 calc R U . . .
H22B H 0.667635 0.565865 0.914993 0.107 Uiso 1 1 calc R U . . .
H22C H 0.829090 0.578185 0.878827 0.107 Uiso 1 1 calc R U . . .
Cl1 Cl 0.52300(12) 0.73477(7) 0.60322(7) 0.0550(3) Uani 1 1 d . . . . .
Ir1 Ir 0.33240(2) 0.68128(2) 0.68806(2) 0.03424(5) Uani 1 1 d . . . . .
N1 N 0.3659(3) 0.55988(16) 0.62941(19) 0.0319(6) Uani 1 1 d . . . . .
O1 O 0.5242(3) 0.63008(17) 0.76927(18) 0.0465(7) Uani 1 1 d . . . . .

loop_
_atom_site_aniso_label
_atom_site_aniso_U_11
_atom_site_aniso_U_22
_atom_site_aniso_U_33
_atom_site_aniso_U_23
_atom_site_aniso_U_13
_atom_site_aniso_U_12
C1 0.0357(19) 0.058(2) 0.049(3) -0.027(2) 0.0044(18) 0.0043(17)
C2 0.0372(19) 0.064(3) 0.042(3) -0.006(2) 0.0110(17) 0.0085(17)
C3 0.0317(17) 0.049(2) 0.046(3) -0.0118(19) 0.0069(16) 0.0026(16)
C4 0.0377(19) 0.049(2) 0.046(3) -0.0061(18) 0.0042(18) 0.0126(16)
C5 0.046(2) 0.038(2) 0.068(3) -0.0092(19) 0.013(2) 0.0096(16)
C6 0.045(2) 0.101(4) 0.078(4) -0.057(3) 0.005(2) -0.001(2)
C7 0.070(3) 0.091(4) 0.055(4) 0.006(3) 0.018(3) 0.016(3)
C8 0.047(2) 0.068(3) 0.074(4) -0.010(2) 0.014(2) -0.017(2)
C9 0.058(3) 0.086(3) 0.054(3) -0.002(3) -0.006(2) 0.028(2)
C10 0.090(4) 0.042(3) 0.116(5) 0.004(3) 0.033(3) 0.004(2)
C11 0.0290(16) 0.0369(18) 0.036(2) -0.0075(15) 0.0091(15) -0.0060(13)
C12 0.0422(19) 0.038(2) 0.042(2) -0.0119(17) 0.0104(17) -0.0088(15)
C13 0.0421(19) 0.0320(19) 0.052(3) -0.0045(17) 0.0144(18) -0.0027(15)
C14 0.0316(17) 0.0343(18) 0.047(3) 0.0019(16) 0.0132(16) -0.0012(13)
C15 0.0344(19) 0.041(2) 0.062(3) 0.0143(19) 0.0155(19) 0.0022(15)
C16 0.038(2) 0.056(3) 0.053(3) 0.021(2) 0.0046(19) 0.0037(17)
C17 0.0335(18) 0.063(2) 0.047(3) 0.007(2) -0.0012(17) -0.0007(18)
C18 0.0300(17) 0.046(2) 0.044(3) -0.0027(17) 0.0055(16) -0.0010(15)
C19 0.0266(16) 0.0412(19) 0.036(2) 0.0006(15) 0.0100(15) -0.0032(13)
C20 0.042(2) 0.048(2) 0.047(3) -0.0101(18) 0.0021(18) -0.0014(16)
C21 0.048(2) 0.041(2) 0.082(4) 0.015(2) 0.023(2) 0.0081(17)
C22 0.064(3) 0.093(4) 0.050(3) -0.001(3) -0.016(2) 0.010(3)
Cl1 0.0549(6) 0.0558(6) 0.0590(8) -0.0192(5) 0.0234(5) -0.0175(4)
Ir1 0.02922(7) 0.03658(8) 0.03630(9) -0.00946(7) 0.00299(5) 0.00050(6)
N1 0.0287(13) 0.0331(15) 0.0339(18) -0.0024(12) 0.0049(12) -0.0006(11)
O1 0.0375(13) 0.0549(16) 0.0437(18) -0.0118(13) -0.0049(12) 0.0077(11)

loop_
_atom_type_symbol
_atom_type_description
_atom_type_scat_dispersion_real
_atom_type_scat_dispersion_imag
_atom_type_scat_source
C C 0.0033 0.0016 'International Tables Vol C Tables 4.2.6.8 and 6.1.1.4'
H H 0.0000 0.0000 'International Tables Vol C Tables 4.2.6.8 and 6.1.1.4'
N N 0.0061 0.0033 'International Tables Vol C Tables 4.2.6.8 and 6.1.1.4'
O O 0.0106 0.0060 'International Tables Vol C Tables 4.2.6.8 and 6.1.1.4'
Cl Cl 0.1484 0.1585 'International Tables Vol C Tables 4.2.6.8 and 6.1.1.4'
Ir Ir -1.4442 7.9887 'International Tables Vol C Tables 4.2.6.8 and 6.1.1.4'

loop_
_exptl_crystal_face_index_h
_exptl_crystal_face_index_k
_exptl_crystal_face_index_l
_exptl_crystal_face_perp_dist
1 0 0 0.0331
1 -1 0 0.0328
0 1 0 0.0084
0 -1 0 0.0099
0 1 1 0.0121
0 -1 -1 0.0151
0 0 1 0.0088
0 0 -1 0.0118
0 1 -1 0.0069
-1 0 1 0.0346
-1 0 -1 0.0377
1 -1 -1 0.0365

loop_
_geom_angle_atom_site_label_1
_geom_angle_atom_site_label_2
_geom_angle_atom_site_label_3
_geom_angle
_geom_angle_site_symmetry_1
_geom_angle_site_symmetry_3
_geom_angle_publ_flag
C2 C1 C6 125.6(4) . . ?
C2 C1 Ir1 70.0(2) . . ?
C5 C1 C2 108.0(3) . . ?
C5 C1 C6 126.4(4) . . ?
C5 C1 Ir1 72.4(2) . . ?
C6 C1 Ir1 123.1(3) . . ?
C1 C2 C7 125.4(4) . . ?
C1 C2 Ir1 70.3(2) . . ?
C3 C2 C1 106.9(4) . . ?
C3 C2 C7 127.6(4) . . ?
C3 C2 Ir1 71.5(2) . . ?
C7 C2 Ir1 125.6(3) . . ?
C2 C3 C8 125.6(4) . . ?
C2 C3 Ir1 69.4(2) . . ?
C4 C3 C2 109.1(3) . . ?
C4 C3 C8 125.2(4) . . ?
C4 C3 Ir1 72.1(2) . . ?
C8 C3 Ir1 126.8(3) . . ?
C3 C4 C9 126.7(4) . . ?
C3 C4 Ir1 69.42(19) . . ?
C5 C4 C3 107.0(4) . . ?
C5 C4 C9 125.0(4) . . ?
C5 C4 Ir1 70.3(2) . . ?
C9 C4 Ir1 135.5(3) . . ?
C1 C5 C4 109.0(4) . . ?
C1 C5 C10 125.9(4) . . ?
C1 C5 Ir1 69.0(2) . . ?
C4 C5 C10 125.1(5) . . ?
C4 C5 Ir1 71.43(19) . . ?
C10 C5 Ir1 126.2(3) . . ?
C12 C11 C20 120.3(3) . . ?
N1 C11 C12 119.8(3) . . ?
N1 C11 C20 119.9(3) . . ?
C13 C12 C11 121.7(4) . . ?
C12 C13 C14 120.2(3) . . ?
C13 C14 C15 124.8(3) . . ?
C13 C14 C19 116.6(3) . . ?
C19 C14 C15 118.6(4) . . ?
C14 C15 C21 120.6(4) . . ?
C16 C15 C14 117.6(3) . . ?
C16 C15 C21 121.8(4) . . ?
C15 C16 C17 124.8(4) . . ?
C16 C17 C22 121.9(4) . . ?
C18 C17 C16 118.2(4) . . ?
C18 C17 C22 119.9(4) . . ?
C17 C18 C19 118.7(3) . . ?
O1 C18 C17 122.4(4) . . ?
O1 C18 C19 118.9(3) . . ?
C18 C19 C14 122.0(3) . . ?
N1 C19 C14 122.0(3) . . ?
N1 C19 C18 116.0(3) . . ?
C1 Ir1 C3 65.33(14) . . ?
C1 Ir1 C4 65.07(15) . . ?
C1 Ir1 C5 38.60(17) . . ?
C1 Ir1 Cl1 113.04(12) . . ?
C1 Ir1 N1 161.22(15) . . ?
C2 Ir1 C1 39.67(15) . . ?
C2 Ir1 C3 39.12(15) . . ?
C2 Ir1 C4 65.47(16) . . ?
C2 Ir1 C5 65.27(16) . . ?
C2 Ir1 Cl1 152.52(11) . . ?
C2 Ir1 N1 122.23(13) . . ?
C3 Ir1 C4 38.49(14) . . ?
C3 Ir1 C5 64.24(14) . . ?
C3 Ir1 Cl1 148.72(12) . . ?
C4 Ir1 Cl1 110.81(12) . . ?
C5 Ir1 C4 38.30(14) . . ?
C5 Ir1 Cl1 94.57(11) . . ?
N1 Ir1 C3 103.49(12) . . ?
N1 Ir1 C4 116.40(12) . . ?
N1 Ir1 C5 152.00(14) . . ?
N1 Ir1 Cl1 84.47(7) . . ?
O1 Ir1 C1 94.51(14) . . ?
O1 Ir1 C2 90.83(13) . . ?
O1 Ir1 C3 122.87(14) . . ?
O1 Ir1 C4 155.98(14) . . ?
O1 Ir1 C5 129.27(14) . . ?
O1 Ir1 Cl1 88.22(8) . . ?
O1 Ir1 N1 78.73(10) . . ?
C11 N1 C19 119.6(3) . . ?
C11 N1 Ir1 128.9(2) . . ?
C19 N1 Ir1 111.4(2) . . ?
C18 O1 Ir1 114.2(2) . . ?

loop_
_geom_bond_atom_site_label_1
_geom_bond_atom_site_label_2
_geom_bond_distance
_geom_bond_site_symmetry_2
_geom_bond_publ_flag
C1 C2 1.445(6) . ?
C1 C5 1.424(6) . ?
C1 C6 1.499(5) . ?
C1 Ir1 2.131(4) . ?
C2 C3 1.434(6) . ?
C2 C7 1.490(6) . ?
C2 Ir1 2.128(4) . ?
C3 C4 1.433(5) . ?
C3 C8 1.507(5) . ?
C3 Ir1 2.155(3) . ?
C4 C5 1.432(5) . ?
C4 C9 1.499(6) . ?
C4 Ir1 2.190(3) . ?
C5 C10 1.498(6) . ?
C5 Ir1 2.175(3) . ?
C11 C12 1.415(4) . ?
C11 C20 1.482(5) . ?
C11 N1 1.336(4) . ?
C12 C13 1.355(5) . ?
C13 C14 1.406(5) . ?
C14 C15 1.424(5) . ?
C14 C19 1.421(5) . ?
C15 C16 1.373(6) . ?
C15 C21 1.509(5) . ?
C16 C17 1.406(6) . ?
C17 C18 1.397(5) . ?
C17 C22 1.498(6) . ?
C18 C19 1.413(5) . ?
C18 O1 1.328(4) . ?
C19 N1 1.392(4) . ?
Cl1 Ir1 2.4046(10) . ?
Ir1 N1 2.134(3) . ?
Ir1 O1 2.073(2) . ?

loop_
_geom_torsion_atom_site_label_1
_geom_torsion_atom_site_label_2
_geom_torsion_atom_site_label_3
_geom_torsion_atom_site_label_4
_geom_torsion
_geom_torsion_site_symmetry_1
_geom_torsion_site_symmetry_2
_geom_torsion_site_symmetry_3
_geom_torsion_site_symmetry_4
_geom_torsion_publ_flag
C1 C2 C3 C4 0.3(4) . . . . ?
C1 C2 C3 C8 -177.0(3) . . . . ?
C1 C2 C3 Ir1 61.7(2) . . . . ?
C2 C1 C5 C4 -0.8(4) . . . . ?
C2 C1 C5 C10 178.4(4) . . . . ?
C2 C1 C5 Ir1 -61.3(2) . . . . ?
C2 C3 C4 C5 -0.8(4) . . . . ?
C2 C3 C4 C9 -168.1(4) . . . . ?
C2 C3 C4 Ir1 59.8(2) . . . . ?
C3 C4 C5 C1 1.0(4) . . . . ?
C3 C4 C5 C10 -178.3(4) . . . . ?
C3 C4 C5 Ir1 60.0(2) . . . . ?
C5 C1 C2 C3 0.3(4) . . . . ?
C5 C1 C2 C7 -177.0(4) . . . . ?
C5 C1 C2 Ir1 62.8(3) . . . . ?
C6 C1 C2 C3 -179.5(3) . . . . ?
C6 C1 C2 C7 3.2(6) . . . . ?
C6 C1 C2 Ir1 -117.1(4) . . . . ?
C6 C1 C5 C4 179.1(3) . . . . ?
C6 C1 C5 C10 -1.7(6) . . . . ?
C6 C1 C5 Ir1 118.6(4) . . . . ?
C7 C2 C3 C4 177.5(4) . . . . ?
C7 C2 C3 C8 0.2(6) . . . . ?
C7 C2 C3 Ir1 -121.1(4) . . . . ?
C8 C3 C4 C5 176.5(3) . . . . ?
C8 C3 C4 C9 9.2(6) . . . . ?
C8 C3 C4 Ir1 -122.9(4) . . . . ?
C9 C4 C5 C1 168.6(4) . . . . ?
C9 C4 C5 C10 -10.6(6) . . . . ?
C9 C4 C5 Ir1 -132.4(4) . . . . ?
C11 C12 C13 C14 -2.6(5) . . . . ?
C12 C11 N1 C19 2.3(4) . . . . ?
C12 C11 N1 Ir1 179.1(2) . . . . ?
C12 C13 C14 C15 -178.2(3) . . . . ?
C12 C13 C14 C19 0.6(5) . . . . ?
C13 C14 C15 C16 178.5(3) . . . . ?
C13 C14 C15 C21 -2.0(5) . . . . ?
C13 C14 C19 C18 -175.3(3) . . . . ?
C13 C14 C19 N1 2.9(5) . . . . ?
C14 C15 C16 C17 -2.1(6) . . . . ?
C14 C19 N1 C11 -4.4(4) . . . . ?
C14 C19 N1 Ir1 178.3(2) . . . . ?
C15 C14 C19 C18 3.6(5) . . . . ?
C15 C14 C19 N1 -178.2(3) . . . . ?
C15 C16 C17 C18 1.2(6) . . . . ?
C15 C16 C17 C22 179.5(4) . . . . ?
C16 C17 C18 C19 2.2(5) . . . . ?
C16 C17 C18 O1 -177.4(3) . . . . ?
C17 C18 C19 C14 -4.6(5) . . . . ?
C17 C18 C19 N1 177.2(3) . . . . ?
C17 C18 O1 Ir1 -172.0(3) . . . . ?
C18 C19 N1 C11 173.9(3) . . . . ?
C18 C19 N1 Ir1 -3.4(3) . . . . ?
C19 C14 C15 C16 -0.2(5) . . . . ?
C19 C14 C15 C21 179.3(3) . . . . ?
C19 C18 O1 Ir1 8.4(4) . . . . ?
C20 C11 C12 C13 179.3(3) . . . . ?
C20 C11 N1 C19 -175.8(3) . . . . ?
C20 C11 N1 Ir1 1.0(4) . . . . ?
C21 C15 C16 C17 178.4(4) . . . . ?
C22 C17 C18 C19 -176.2(4) . . . . ?
C22 C17 C18 O1 4.2(6) . . . . ?
Ir1 C1 C2 C3 -62.5(2) . . . . ?
Ir1 C1 C2 C7 120.2(4) . . . . ?
Ir1 C1 C5 C4 60.5(2) . . . . ?
Ir1 C1 C5 C10 -120.2(4) . . . . ?
Ir1 C2 C3 C4 -61.5(2) . . . . ?
Ir1 C2 C3 C8 121.2(4) . . . . ?
Ir1 C3 C4 C5 -60.6(2) . . . . ?
Ir1 C3 C4 C9 132.1(4) . . . . ?
Ir1 C4 C5 C1 -59.0(2) . . . . ?
Ir1 C4 C5 C10 121.7(4) . . . . ?
N1 C11 C12 C13 1.2(5) . . . . ?
O1 C18 C19 C14 175.1(3) . . . . ?
O1 C18 C19 N1 -3.2(5) . . . . ?

loop_
_exptl_oxdiff_crystal_face_indexfrac_h
_exptl_oxdiff_crystal_face_indexfrac_k
_exptl_oxdiff_crystal_face_indexfrac_l
_exptl_oxdiff_crystal_face_x
_exptl_oxdiff_crystal_face_y
_exptl_oxdiff_crystal_face_z
1.0017 -0.0187 -0.0197 -0.0325 0.0511 0.0602
0.9958 -1.0195 -0.0170 -0.0565 0.0156 0.0773
0.0059 1.0008 -0.0028 0.0240 0.0354 -0.0171
-0.0059 -1.0008 0.0028 -0.0240 -0.0354 0.0171
0.0110 1.0020 0.9977 -0.0122 0.0494 -0.0390
-0.0110 -1.0020 -0.9977 0.0122 -0.0494 0.0390
0.0051 0.0012 1.0005 -0.0363 0.0140 -0.0219
-0.0051 -0.0012 -1.0005 0.0363 -0.0140 0.0219
0.0008 0.9996 -1.0033 0.0603 0.0215 0.0048
-0.9966 0.0199 1.0202 -0.0038 -0.0371 -0.0821
-1.0069 0.0175 -0.9808 0.0688 -0.0650 -0.0383
0.9907 -1.0207 -1.0175 -0.0203 0.0017 0.0992
